data_7206243
loop_
_publ_author_name
'Platero-Prats, Ana E.'
'Bernini, Mar\'ia C.'
'Medina, Manuela E.'
'L\'opez-Torres, Elena'
'Guti\'errez-Puebla, Enrique'
'\'Angeles Monge, M.'
'Snejko, Natalia'

_publ_section_title
;
 Three novel indium MOFs derived from diphenic acid: synthesis, crystal
 structures and supramolecular chemistry
;
_journal_issue 15
_journal_name_full CrystEngComm
_journal_page_first 4965
_journal_paper_doi 10.1039/c1ce05196b
_journal_volume 13
_journal_year 2011
_chemical_formula_sum 'C19 H13.5 In N O5.25'
_chemical_formula_weight 454.38
_chemical_name_systematic
;
?
;
_space_group_IT_number 14
_symmetry_cell_setting monoclinic
_symmetry_space_group_name_Hall '-P 2yn'
_symmetry_space_group_name_H-M 'P 1 21/n 1'
_atom_sites_solution_hydrogens geom
_atom_sites_solution_primary direct
_atom_sites_solution_secondary difmap
_audit_creation_method SHELXL-97
_cell_angle_alpha 90.00
_cell_angle_beta 95.031(1)
_cell_angle_gamma 90.00
_cell_formula_units_Z 4
_cell_length_a 10.7789(3)
_cell_length_b 8.2923(2)
_cell_length_c 19.6538(5)
_cell_measurement_reflns_used 2758
_cell_measurement_temperature 296(2)
_cell_measurement_theta_max 53.19
_cell_measurement_theta_min 4.52
_cell_volume 1749.93(8)
_computing_cell_refinement 'Bruker SMART'
_computing_data_collection 'Bruker SMART'
_computing_data_reduction 'Bruker SAINT'
_computing_molecular_graphics 'Bruker SHELXTL'
_computing_publication_material 'Bruker SHELXTL'
_computing_structure_refinement 'SHELXL-97 (Sheldrick, 1997)'
_computing_structure_solution 'SHELXS-97 (Sheldrick, 1990)'
_diffrn_ambient_temperature 296(2)
_diffrn_measured_fraction_theta_full 0.991
_diffrn_measured_fraction_theta_max 0.991
_diffrn_measurement_device_type 'CCD area detector'
_diffrn_measurement_method 'phi and omega scans'
_diffrn_radiation_monochromator graphite
_diffrn_radiation_source 'fine-focus sealed tube'
_diffrn_radiation_type CuK\a
_diffrn_radiation_wavelength 1.54178
_diffrn_reflns_av_R_equivalents 0.0361
_diffrn_reflns_av_sigmaI/netI 0.0404
_diffrn_reflns_limit_h_max 12
_diffrn_reflns_limit_h_min -12
_diffrn_reflns_limit_k_max 9
_diffrn_reflns_limit_k_min -9
_diffrn_reflns_limit_l_max 18
_diffrn_reflns_limit_l_min -22
_diffrn_reflns_number 22655
_diffrn_reflns_theta_full 63.28
_diffrn_reflns_theta_max 63.28
_diffrn_reflns_theta_min 4.52
_exptl_absorpt_coefficient_mu 11.083
_exptl_absorpt_correction_T_max 0.6655
_exptl_absorpt_correction_T_min 0.4709
_exptl_absorpt_correction_type multi-scan
_exptl_absorpt_process_details sadabs
_exptl_crystal_colour colourless
_exptl_crystal_density_diffrn 1.725
_exptl_crystal_density_method 'not measured'
_exptl_crystal_description prismatic
_exptl_crystal_F_000 901
_exptl_crystal_size_max 0.08
_exptl_crystal_size_mid 0.04
_exptl_crystal_size_min 0.04
_refine_diff_density_max 1.686
_refine_diff_density_min -1.126
_refine_diff_density_rms 0.219
_refine_ls_extinction_method none
_refine_ls_goodness_of_fit_ref 1.065
_refine_ls_hydrogen_treatment noref
_refine_ls_matrix_type full
_refine_ls_number_parameters 230
_refine_ls_number_reflns 2832
_refine_ls_number_restraints 1
_refine_ls_restrained_S_all 1.065
_refine_ls_R_factor_all 0.0918
_refine_ls_R_factor_gt 0.0739
_refine_ls_shift/su_max 0.001
_refine_ls_shift/su_mean 0.000
_refine_ls_structure_factor_coef Fsqd
_refine_ls_weighting_details 'calc w=1/[\s^2^(Fo^2^)+(0.1472P)^2^+12.5862P] where P=(Fo^2^+2Fc^2^)/3'
_refine_ls_weighting_scheme calc
_refine_ls_wR_factor_gt 0.2276
_refine_ls_wR_factor_ref 0.2452
_reflns_number_gt 1984
_reflns_number_total 2832
_reflns_threshold_expression >2sigma(I)
_cod_data_source_file c1ce05196b.txt
_cod_data_source_block InCompound2
_cod_depositor_comments
;
The following automatic conversions were performed:

'_symmetry_cell_setting' value 'Monoclinic' changed to 'monoclinic'
according to /home/saulius/struct/CIF-dictionaries/cif_core.dic
dictionary named 'cif_core.dic' version 2.4.1 from 2010-06-29.

Automatic conversion script
Id: cif_fix_values 1715 2011-07-08 13:25:40Z adriana 
;
_cod_original_sg_symbol_H-M P2(1)/n
_cod_database_code 7206243

loop_
_symmetry_equiv_pos_as_xyz
'x, y, z'
'-x+1/2, y+1/2, -z+1/2'
'-x, -y, -z'
'x-1/2, -y-1/2, z-1/2'

loop_
_atom_site_label
_atom_site_type_symbol
_atom_site_fract_x
_atom_site_fract_y
_atom_site_fract_z
_atom_site_U_iso_or_equiv
_atom_site_adp_type
_atom_site_occupancy
_atom_site_symmetry_multiplicity
_atom_site_calc_flag
_atom_site_refinement_flags
_atom_site_disorder_assembly
_atom_site_disorder_group
In1 In 0.25074(5) 1.01060(7) 0.25027(3) 0.0297(4) Uani 1 1 d . . .
C1 C 0.3979(13) 0.9214(14) 0.3594(7) 0.058(3) Uani 1 1 d . . .
C2 C 0.4576(15) 0.8455(16) 0.4228(6) 0.072(4) Uani 1 1 d . . .
C3 C 0.5746(18) 0.7571(15) 0.4204(10) 0.080(5) Uani 1 1 d . . .
C4 C 0.611(2) 0.693(2) 0.4852(10) 0.116(6) Uani 1 1 d . . .
H4 H 0.6872 0.6398 0.4895 0.139 Uiso 1 1 calc R . .
C5 C 0.552(2) 0.700(2) 0.5400(10) 0.107(6) Uani 1 1 d . . .
H5 H 0.5858 0.6531 0.5803 0.128 Uiso 1 1 calc R . .
C6 C 0.443(3) 0.774(2) 0.5388(11) 0.116(6) Uani 1 1 d . . .
H6 H 0.3996 0.7700 0.5777 0.139 Uiso 1 1 calc R . .
C7 C 0.3902(17) 0.857(2) 0.4828(7) 0.094(5) Uani 1 1 d . . .
H7 H 0.3168 0.9152 0.4837 0.113 Uiso 1 1 calc R . .
C8 C 0.6441(12) 0.7455(13) 0.3621(11) 0.073(5) Uani 1 1 d . . .
C9 C 0.7685(17) 0.800(2) 0.3774(11) 0.106(6) Uani 1 1 d . . .
H9 H 0.7957 0.8490 0.4187 0.127 Uiso 1 1 calc R . .
C10 C 0.849(2) 0.775(3) 0.3235(19) 0.141(10) Uani 1 1 d . . .
H10 H 0.9311 0.8094 0.3306 0.169 Uiso 1 1 calc R . .
C11 C 0.812(2) 0.704(3) 0.2639(18) 0.138(10) Uani 1 1 d . . .
H11 H 0.8671 0.6947 0.2302 0.165 Uiso 1 1 calc R . .
C12 C 0.6954(15) 0.647(2) 0.2528(10) 0.104(6) Uani 1 1 d . . .
H12 H 0.6704 0.5945 0.2121 0.124 Uiso 1 1 calc R . .
C13 C 0.6115(13) 0.6657(17) 0.3027(9) 0.080(4) Uani 1 1 d . . .
C14 C 0.4761(11) 0.5922(13) 0.2844(6) 0.046(3) Uani 1 1 d . . .
C15 C 0.444(2) 0.906(2) 0.1446(9) 0.162(8) Uani 1 1 d . . .
H15 H 0.4679 0.8321 0.1789 0.194 Uiso 1 1 calc R . .
C16 C 0.503(2) 0.901(3) 0.0850(9) 0.162(8) Uani 1 1 d . . .
H16 H 0.5667 0.8261 0.0812 0.194 Uiso 1 1 calc R . .
C17 C 0.4709(19) 1.0013(17) 0.0323(9) 0.087(4) Uani 1 1 d . . .
C18 C 0.3849(16) 1.1138(19) 0.0446(7) 0.101(6) Uani 1 1 d . . .
H18 H 0.3622 1.1915 0.0117 0.121 Uiso 1 1 calc R . .
C19 C 0.3301(15) 1.1140(18) 0.1062(7) 0.087(4) Uani 1 1 d . . .
H19 H 0.2717 1.1936 0.1132 0.105 Uiso 1 1 calc R . .
O1 O 0.4447(6) 0.9418(9) 0.3056(4) 0.0473(18) Uani 1 1 d . . .
O2 O 0.2785(11) 0.9597(11) 0.3620(4) 0.073(3) Uani 1 1 d . . .
O3 O 0.2018(7) 0.7588(6) 0.2346(4) 0.0313(15) Uani 1 1 d D . .
H3W H 0.127(7) 0.772(12) 0.201(5) 0.06(4) Uiso 1 1 d D . .
O4 O 0.4475(8) 0.5662(11) 0.2223(5) 0.075(3) Uani 1 1 d . . .
O5 O 0.4121(8) 0.5751(11) 0.3289(5) 0.063(2) Uani 1 1 d . . .
N1 N 0.3566(12) 1.0075(11) 0.1551(6) 0.068(3) Uani 1 1 d . . .
O100 O 0.052(5) 0.043(7) 0.441(3) 0.120(19) Uani 0.25 1 d P . .

loop_
_atom_site_aniso_label
_atom_site_aniso_U_11
_atom_site_aniso_U_22
_atom_site_aniso_U_33
_atom_site_aniso_U_23
_atom_site_aniso_U_13
_atom_site_aniso_U_12
In1 0.0388(5) 0.0231(5) 0.0285(5) 0.0012(2) 0.0108(3) 0.0023(2)
C1 0.066(8) 0.037(7) 0.069(9) 0.003(6) -0.008(7) -0.005(6)
C2 0.115(11) 0.048(8) 0.050(7) 0.011(6) 0.000(7) -0.007(8)
C3 0.088(13) 0.048(9) 0.095(14) 0.015(7) -0.041(11) -0.010(7)
C4 0.164(15) 0.104(10) 0.074(10) 0.038(8) -0.025(10) -0.028(10)
C5 0.153(19) 0.096(13) 0.064(11) 0.018(10) -0.032(12) -0.020(13)
C6 0.164(15) 0.104(10) 0.074(10) 0.038(8) -0.025(10) -0.028(10)
C7 0.139(14) 0.088(12) 0.056(9) -0.005(8) 0.012(9) -0.024(11)
C8 0.032(7) 0.037(7) 0.143(16) 0.007(7) -0.039(8) -0.005(5)
C9 0.079(12) 0.093(12) 0.143(17) -0.004(11) -0.008(11) -0.019(10)
C10 0.087(15) 0.083(14) 0.25(3) 0.057(18) 0.03(2) 0.003(12)
C11 0.090(16) 0.091(15) 0.24(3) -0.050(17) 0.040(16) -0.040(13)
C12 0.074(10) 0.082(13) 0.160(17) 0.004(11) 0.041(10) 0.000(10)
C13 0.062(8) 0.051(8) 0.128(13) 0.017(9) 0.019(9) 0.011(7)
C14 0.059(7) 0.033(6) 0.044(7) -0.003(5) -0.010(6) 0.011(5)
C15 0.222(16) 0.169(14) 0.113(10) 0.100(10) 0.121(11) 0.150(13)
C16 0.222(16) 0.169(14) 0.113(10) 0.100(10) 0.121(11) 0.150(13)
C17 0.118(9) 0.080(8) 0.071(7) 0.026(5) 0.047(6) 0.033(6)
C18 0.143(14) 0.102(12) 0.068(9) 0.046(8) 0.071(10) 0.071(11)
C19 0.118(9) 0.080(8) 0.071(7) 0.026(5) 0.047(6) 0.033(6)
O1 0.043(4) 0.040(4) 0.059(5) 0.016(4) 0.000(4) 0.005(4)
O2 0.115(9) 0.059(5) 0.047(5) -0.001(4) 0.013(5) -0.013(6)
O3 0.036(4) 0.021(4) 0.038(4) 0.001(2) 0.011(3) 0.000(2)
O4 0.074(6) 0.066(6) 0.091(7) 0.008(5) 0.034(5) 0.002(5)
O5 0.069(5) 0.049(5) 0.067(6) 0.009(4) -0.006(5) -0.011(4)
N1 0.095(9) 0.045(6) 0.072(8) 0.015(5) 0.044(7) 0.007(5)
O100 0.12(4) 0.15(4) 0.10(4) -0.03(3) 0.05(3) -0.05(4)

loop_
_atom_type_symbol
_atom_type_description
_atom_type_scat_dispersion_real
_atom_type_scat_dispersion_imag
_atom_type_scat_source
C C 0.0181 0.0091 'International Tables Vol C Tables 4.2.6.8 and 6.1.1.4'
H H 0.0000 0.0000 'International Tables Vol C Tables 4.2.6.8 and 6.1.1.4'
N N 0.0311 0.0180 'International Tables Vol C Tables 4.2.6.8 and 6.1.1.4'
O O 0.0492 0.0322 'International Tables Vol C Tables 4.2.6.8 and 6.1.1.4'
In In 0.0822 5.0449 'International Tables Vol C Tables 4.2.6.8 and 6.1.1.4'

loop_
_geom_angle_atom_site_label_1
_geom_angle_atom_site_label_2
_geom_angle_atom_site_label_3
_geom_angle
_geom_angle_site_symmetry_1
_geom_angle_site_symmetry_3
_geom_angle_publ_flag
O3 In1 O3 179.74(8) 2 . ?
O3 In1 O2 92.0(3) 2 . ?
O3 In1 O2 88.2(3) . . ?
O3 In1 N1 89.7(3) 2 . ?
O3 In1 N1 90.3(3) . . ?
O2 In1 N1 140.7(5) . . ?
O3 In1 O4 89.4(3) 2 2 ?
O3 In1 O4 90.4(3) . 2 ?
O2 In1 O4 81.6(4) . 2 ?
N1 In1 O4 137.7(5) . 2 ?
O3 In1 O5 91.7(3) 2 2 ?
O3 In1 O5 88.0(3) . 2 ?
O2 In1 O5 137.5(4) . 2 ?
N1 In1 O5 81.6(4) . 2 ?
O4 In1 O5 56.1(3) 2 2 ?
O3 In1 O1 88.7(3) 2 . ?
O3 In1 O1 91.6(3) . . ?
O2 In1 O1 57.3(3) . . ?
N1 In1 O1 83.5(4) . . ?
O4 In1 O1 138.7(3) 2 . ?
O5 In1 O1 165.2(3) 2 . ?
O3 In1 C14 89.7(3) 2 2 ?
O3 In1 C14 90.1(3) . 2 ?
O2 In1 C14 110.7(4) . 2 ?
N1 In1 C14 108.6(5) . 2 ?
O4 In1 C14 29.1(3) 2 2 ?
O5 In1 C14 27.0(3) 2 2 ?
O1 In1 C14 167.8(4) . 2 ?
O3 In1 C1 92.1(3) 2 . ?
O3 In1 C1 88.1(3) . . ?
O2 In1 C1 30.0(4) . . ?
N1 In1 C1 110.7(5) . . ?
O4 In1 C1 111.6(4) 2 . ?
O5 In1 C1 167.1(4) 2 . ?
O1 In1 C1 27.4(3) . . ?
C14 In1 C1 140.7(5) 2 . ?
O1 C1 O2 118.2(11) . . ?
O1 C1 C2 127.0(13) . . ?
O2 C1 C2 114.6(12) . . ?
O1 C1 In1 61.7(6) . . ?
O2 C1 In1 56.9(6) . . ?
C2 C1 In1 167.2(9) . . ?
C7 C2 C3 123.8(14) . . ?
C7 C2 C1 116.5(14) . . ?
C3 C2 C1 119.6(13) . . ?
C4 C3 C8 125.3(18) . . ?
C4 C3 C2 109(2) . . ?
C8 C3 C2 125.1(13) . . ?
C5 C4 C3 128(2) . . ?
C5 C4 H4 116.1 . . ?
C3 C4 H4 116.1 . . ?
C4 C5 C6 120(2) . . ?
C4 C5 H5 119.8 . . ?
C6 C5 H5 119.8 . . ?
C5 C6 C7 123(2) . . ?
C5 C6 H6 118.4 . . ?
C7 C6 H6 118.4 . . ?
C6 C7 C2 115(2) . . ?
C6 C7 H7 122.6 . . ?
C2 C7 H7 122.6 . . ?
C13 C8 C3 127.4(13) . . ?
C13 C8 C9 120.3(19) . . ?
C3 C8 C9 111.1(17) . . ?
C8 C9 C10 114(2) . . ?
C8 C9 H9 122.8 . . ?
C10 C9 H9 122.8 . . ?
C11 C10 C9 124(2) . . ?
C11 C10 H10 118.1 . . ?
C9 C10 H10 118.1 . . ?
C10 C11 C12 120(3) . . ?
C10 C11 H11 120.1 . . ?
C12 C11 H11 120.1 . . ?
C11 C12 C13 120(2) . . ?
C11 C12 H12 120.0 . . ?
C13 C12 H12 120.0 . . ?
C8 C13 C12 121.4(16) . . ?
C8 C13 C14 122.8(13) . . ?
C12 C13 C14 115.8(15) . . ?
O5 C14 O4 126.7(12) . . ?
O5 C14 C13 117.8(11) . . ?
O4 C14 C13 115.4(12) . . ?
O5 C14 In1 63.7(7) . 2_545 ?
O4 C14 In1 63.2(6) . 2_545 ?
C13 C14 In1 172.6(8) . 2_545 ?
N1 C15 C16 123.6(14) . . ?
N1 C15 H15 118.2 . . ?
C16 C15 H15 118.2 . . ?
C17 C16 C15 121.4(14) . . ?
C17 C16 H16 119.3 . . ?
C15 C16 H16 119.3 . . ?
C18 C17 C16 115.1(14) . . ?
C18 C17 C17 121.1(17) . 3_675 ?
C16 C17 C17 123.6(18) . 3_675 ?
C17 C18 C19 120.4(13) . . ?
C17 C18 H18 119.8 . . ?
C19 C18 H18 119.8 . . ?
N1 C19 C18 123.5(13) . . ?
N1 C19 H19 118.3 . . ?
C18 C19 H19 118.3 . . ?
C1 O1 In1 90.9(7) . . ?
C1 O2 In1 93.1(7) . . ?
In1 O3 In1 148.8(4) 2_545 . ?
In1 O3 H3W 112(6) 2_545 . ?
In1 O3 H3W 99(6) . . ?
C14 O4 In1 87.7(7) . 2_545 ?
C14 O5 In1 89.3(7) . 2_545 ?
C15 N1 C19 115.7(12) . . ?
C15 N1 In1 124.3(9) . . ?
C19 N1 In1 120.0(9) . . ?

loop_
_geom_bond_atom_site_label_1
_geom_bond_atom_site_label_2
_geom_bond_distance
_geom_bond_site_symmetry_2
_geom_bond_publ_flag
In1 O3 2.136(6) 2 ?
In1 O3 2.169(5) . ?
In1 O2 2.230(8) . ?
In1 N1 2.274(10) . ?
In1 O4 2.296(8) 2 ?
In1 O5 2.305(8) 2 ?
In1 O1 2.341(7) . ?
In1 C14 2.571(12) 2 ?
In1 C1 2.659(12) . ?
C1 O1 1.223(15) . ?
C1 O2 1.332(16) . ?
C1 C2 1.490(17) . ?
C2 C7 1.442(19) . ?
C2 C3 1.46(2) . ?
C3 C4 1.40(2) . ?
C3 C8 1.43(3) . ?
C4 C5 1.30(3) . ?
C4 H4 0.9300 . ?
C5 C6 1.32(3) . ?
C5 H5 0.9300 . ?
C6 C7 1.37(2) . ?
C6 H6 0.9300 . ?
C7 H7 0.9300 . ?
C8 C13 1.36(2) . ?
C8 C9 1.42(2) . ?
C9 C10 1.44(3) . ?
C9 H9 0.9300 . ?
C10 C11 1.34(4) . ?
C10 H10 0.9300 . ?
C11 C12 1.34(3) . ?
C11 H11 0.9300 . ?
C12 C13 1.40(2) . ?
C12 H12 0.9300 . ?
C13 C14 1.593(19) . ?
C14 O5 1.169(13) . ?
C14 O4 1.252(13) . ?
C14 In1 2.571(12) 2_545 ?
C15 N1 1.293(17) . ?
C15 C16 1.383(19) . ?
C15 H15 0.9300 . ?
C16 C17 1.35(2) . ?
C16 H16 0.9300 . ?
C17 C18 1.352(19) . ?
C17 C17 1.47(3) 3_675 ?
C18 C19 1.393(16) . ?
C18 H18 0.9300 . ?
C19 N1 1.318(16) . ?
C19 H19 0.9300 . ?
O3 In1 2.136(6) 2_545 ?
O3 H3W 1.00(2) . ?
O4 In1 2.296(8) 2_545 ?
O5 In1 2.305(8) 2_545 ?
